data_7151603
loop_
_publ_author_name
'Caira, Mino R.'
'Paul Chang, Y.'
'Nassimbeni, Luigi R.'
'Su, Hong'

_publ_section_title
;
 Inclusion of quinolines by binaphthol: structures and selectivity.
;
_journal_issue 5
_journal_name_full 'Organic &amp; biomolecular chemistry'
_journal_page_first 655
_journal_page_last 659
_journal_paper_doi 10.1039/b314691j
_journal_volume 2
_journal_year 2004
_chemical_formula_moiety C20H14O22.5C10H9N1
_chemical_formula_sum 'C45 H36.5 N2.5 O2'
_chemical_formula_weight 644.27
_chemical_name_common
;
2,2'-dihydroxyl-1,1'-binaphthyl 6-methylquinoline clathrate
;
_chemical_name_systematic
;
2,2'-dihydroxyl-1,1'-binaphthyl 6-methylquinoline clathrate
;
_space_group_IT_number 2
_symmetry_cell_setting triclinic
_symmetry_space_group_name_Hall '-P 1'
_symmetry_space_group_name_H-M 'P -1'
_atom_sites_solution_hydrogens geom
_atom_sites_solution_primary direct
_atom_sites_solution_secondary difmap
_audit_creation_method SHELXL-97
_cell_angle_alpha 94.6520(10)
_cell_angle_beta 98.0680(10)
_cell_angle_gamma 103.8220(10)
_cell_formula_units_Z 2
_cell_length_a 8.83960(10)
_cell_length_b 9.46950(10)
_cell_length_c 21.6106(3)
_cell_volume 1726.77(4)
_computing_cell_refinement 'DENZO-SMN (Otwinowski & Minor, 1997)'
_computing_data_collection 'COLLECT (2000)'
_computing_data_reduction 'DENZO-SMN (Otwinowski & Minor, 1997)'
_computing_molecular_graphics 'X-seed (Barbour, 2001)'
_computing_publication_material 'SHELXL-97 (Sheldrick, 1997)'
_computing_structure_refinement 'SHELXL-97 (Sheldrick, 1997)'
_computing_structure_solution 'SHELXS-86 (Sheldrick, 1986)'
_diffrn_ambient_temperature 203(2)
_diffrn_measured_fraction_theta_full 0.993
_diffrn_measured_fraction_theta_max 0.993
_diffrn_measurement_device_type 'Nonius Kappa CCD diffractometer'
_diffrn_measurement_method '1.0\% \f scans and \w scans'
_diffrn_radiation_monochromator graphite
_diffrn_radiation_source 'fine-focus sealed tube'
_diffrn_radiation_type MoK\a
_diffrn_radiation_wavelength 0.71073
_diffrn_reflns_av_R_equivalents 0.0268
_diffrn_reflns_av_sigmaI/netI 0.0483
_diffrn_reflns_limit_h_max 11
_diffrn_reflns_limit_h_min -11
_diffrn_reflns_limit_k_max 12
_diffrn_reflns_limit_k_min -12
_diffrn_reflns_limit_l_max 26
_diffrn_reflns_limit_l_min -28
_diffrn_reflns_number 14800
_diffrn_reflns_theta_full 27.50
_diffrn_reflns_theta_max 27.50
_diffrn_reflns_theta_min 2.41
_exptl_absorpt_coefficient_mu 0.076
_exptl_absorpt_correction_T_max 0.9970
_exptl_absorpt_correction_T_min 0.9776
_exptl_crystal_colour colourless
_exptl_crystal_density_diffrn 1.239
_exptl_crystal_density_method 'not measured'
_exptl_crystal_description needle
_exptl_crystal_F_000 680
_exptl_crystal_size_max 0.30
_exptl_crystal_size_mid 0.30
_exptl_crystal_size_min 0.04
_refine_diff_density_max 1.018
_refine_diff_density_min -0.519
_refine_diff_density_rms 0.061
_refine_ls_extinction_coef N/A
_refine_ls_extinction_method none
_refine_ls_goodness_of_fit_ref 1.068
_refine_ls_hydrogen_treatment mixed
_refine_ls_matrix_type full
_refine_ls_number_parameters 429
_refine_ls_number_reflns 7905
_refine_ls_number_restraints 4
_refine_ls_restrained_S_all 1.067
_refine_ls_R_factor_all 0.1180
_refine_ls_R_factor_gt 0.0745
_refine_ls_shift/su_max 0.014
_refine_ls_shift/su_mean 0.000
_refine_ls_structure_factor_coef Fsqd
_refine_ls_weighting_details 'calc w=1/[\s^2^(Fo^2^)+(0.0955P)^2^+1.5288P] where P=(Fo^2^+2Fc^2^)/3'
_refine_ls_weighting_scheme calc
_refine_ls_wR_factor_gt 0.2028
_refine_ls_wR_factor_ref 0.2283
_reflns_number_gt 4984
_reflns_number_total 7905
_reflns_threshold_expression >2sigma(I)
_cod_data_source_file b314691j.txt
_cod_data_source_block c_BINAP.2.5(6MeQ)
_cod_depositor_comments
;
The following automatic conversions were performed:
'_symmetry_cell_setting' value 'Triclinic' changed to 'triclinic'
according to '/home/saulius/struct/CIF-dictionaries/cif_core.dic'
dictionary named 'cif_core.dic' version 2.4.1 from 2010-06-29.

Automatic conversion script
Id: cif_fix_enum 1555 2011-01-17 13:19:09Z saulius 
;
_cod_original_sg_symbol_H-M P-1
_cod_original_formula_sum 'C45 H36.50 N2.50 O2'
_cod_database_code 7151603

loop_
_symmetry_equiv_pos_as_xyz
'x, y, z'
'-x, -y, -z'

loop_
_atom_site_label
_atom_site_type_symbol
_atom_site_fract_x
_atom_site_fract_y
_atom_site_fract_z
_atom_site_U_iso_or_equiv
_atom_site_adp_type
_atom_site_occupancy
_atom_site_symmetry_multiplicity
_atom_site_calc_flag
_atom_site_refinement_flags
_atom_site_disorder_assembly
_atom_site_disorder_group
O1 O 0.6636(2) 0.2596(2) 0.26556(9) 0.0413(5) Uani 1 1 d D . .
C4C C 0.5347(6) 0.0507(5) 0.4094(2) 0.0870(13) Uiso 1 1 d . . .
O2 O 0.5088(2) 0.2359(2) 0.12202(9) 0.0394(5) Uani 1 1 d D . .
C2C C 0.7738(9) -0.0413(8) 0.4191(3) 0.134(2) Uiso 1 1 d . . .
C11 C 0.4683(3) 0.0324(3) 0.17981(11) 0.0264(5) Uani 1 1 d . . .
C1 C 0.4046(3) 0.1189(3) 0.22622(11) 0.0268(5) Uani 1 1 d . . .
C20 C 0.4778(3) -0.1137(3) 0.18681(11) 0.0278(5) Uani 1 1 d . . .
C10 C 0.2387(3) 0.0885(3) 0.22738(11) 0.0264(5) Uani 1 1 d . . .
C9 C 0.1804(3) 0.1784(3) 0.26951(12) 0.0307(5) Uani 1 1 d . . .
N1B N 0.7871(3) 0.3984(3) 0.10118(11) 0.0412(6) Uani 1 1 d D . .
C6C C 0.6200(6) -0.0441(5) 0.5045(2) 0.0853(13) Uiso 1 1 d . . .
C3 C 0.4466(3) 0.3222(3) 0.30792(12) 0.0347(6) Uani 1 1 d . . .
H3 H 0.5169 0.4004 0.3349 0.042 Uiso 1 1 calc R . .
C2 C 0.5054(3) 0.2337(3) 0.26643(12) 0.0296(5) Uani 1 1 d . . .
C19 C 0.5387(3) -0.1919(3) 0.14119(12) 0.0324(6) Uani 1 1 d . . .
N1A N 0.8772(3) 0.5081(3) 0.32917(11) 0.0429(6) Uiso 1 1 d D . .
C3C C 0.6443(11) 0.0231(10) 0.3869(4) 0.080(2) Uiso 0.50 1 d P . .
C8 C 0.1285(3) -0.0263(3) 0.18681(12) 0.0306(5) Uani 1 1 d . . .
H8 H 0.1651 -0.0864 0.1587 0.037 Uiso 1 1 calc R . .
C9B C 0.9771(3) 0.6038(3) 0.07235(12) 0.0320(6) Uani 1 1 d . . .
C7 C -0.0300(3) -0.0520(3) 0.18748(13) 0.0372(6) Uani 1 1 d . . .
H7 H -0.1007 -0.1296 0.1603 0.045 Uiso 1 1 calc R . .
C12 C 0.5207(3) 0.0968(3) 0.12904(12) 0.0313(6) Uani 1 1 d . . .
C10B C 0.8275(3) 0.5027(3) 0.06207(12) 0.0334(6) Uani 1 1 d . . .
C13 C 0.5824(3) 0.0192(3) 0.08418(12) 0.0379(6) Uani 1 1 d . . .
H13 H 0.6182 0.0648 0.0500 0.045 Uiso 1 1 calc R . .
C5 C 0.0146(3) 0.1486(3) 0.26839(13) 0.0407(7) Uani 1 1 d . . .
H5 H -0.0251 0.2075 0.2958 0.049 Uiso 1 1 calc R . .
C18 C 0.4305(3) -0.1855(3) 0.23904(12) 0.0340(6) Uani 1 1 d . . .
H18 H 0.3903 -0.1363 0.2699 0.041 Uiso 1 1 calc R . .
C14 C 0.5903(3) -0.1206(3) 0.09001(13) 0.0394(6) Uani 1 1 d . . .
H14 H 0.6307 -0.1709 0.0596 0.047 Uiso 1 1 calc R . .
C15 C 0.5484(3) -0.3367(3) 0.14918(14) 0.0423(7) Uani 1 1 d . . .
H15 H 0.5890 -0.3881 0.1192 0.051 Uiso 1 1 calc R . .
C4 C 0.2882(3) 0.2950(3) 0.30907(13) 0.0365(6) Uani 1 1 d . . .
H4 H 0.2508 0.3552 0.3368 0.044 Uiso 1 1 calc R . .
C5B C 1.0084(3) 0.7120(3) 0.03128(13) 0.0395(6) Uani 1 1 d . . .
H5B H 1.1082 0.7791 0.0378 0.047 Uiso 1 1 calc R . .
C10A C 0.9884(3) 0.4971(3) 0.37854(12) 0.0350(6) Uiso 1 1 d . . .
C9A C 1.1292(3) 0.6084(3) 0.39891(13) 0.0384(6) Uani 1 1 d . . .
C17 C 0.4430(3) -0.3254(3) 0.24466(14) 0.0419(7) Uani 1 1 d . . .
H17 H 0.4123 -0.3704 0.2797 0.050 Uiso 1 1 calc R . .
C8B C 0.7148(3) 0.5100(3) 0.01010(13) 0.0396(6) Uani 1 1 d . . .
H8B H 0.6160 0.4414 0.0019 0.048 Uiso 1 1 calc R . .
C16 C 0.5007(4) -0.4031(3) 0.19915(15) 0.0458(7) Uani 1 1 d . . .
H16 H 0.5062 -0.4999 0.2032 0.055 Uiso 1 1 calc R . .
C4B C 1.0884(3) 0.5903(3) 0.12412(13) 0.0402(6) Uani 1 1 d . . .
H4B H 1.1905 0.6535 0.1321 0.048 Uiso 1 1 calc R . .
C6 C -0.0882(3) 0.0372(3) 0.22877(14) 0.0431(7) Uani 1 1 d . . .
H6 H -0.1974 0.0198 0.2289 0.052 Uiso 1 1 calc R . .
C6B C 0.8964(4) 0.7211(3) -0.01789(13) 0.0413(7) Uani 1 1 d . . .
C7B C 0.7492(4) 0.6169(3) -0.02835(14) 0.0436(7) Uani 1 1 d . . .
H7B H 0.6728 0.6210 -0.0626 0.052 Uiso 1 1 calc R . .
C7A C 1.0698(4) 0.3573(4) 0.45904(15) 0.0477(7) Uani 1 1 d . . .
H7A H 1.0495 0.2723 0.4794 0.057 Uiso 1 1 calc R . .
C8A C 0.9613(4) 0.3717(3) 0.41010(14) 0.0444(7) Uani 1 1 d . . .
H8A H 0.8677 0.2972 0.3974 0.053 Uiso 1 1 calc R . .
C5A C 1.2384(3) 0.5888(4) 0.44977(14) 0.0461(7) Uani 1 1 d . . .
H5A H 1.3325 0.6623 0.4632 0.055 Uiso 1 1 calc R . .
C6A C 1.2115(4) 0.4662(4) 0.48001(13) 0.0453(7) Uani 1 1 d . . .
C3B C 1.0461(4) 0.4851(3) 0.16212(14) 0.0469(7) Uani 1 1 d . . .
H3B H 1.1187 0.4747 0.1966 0.056 Uiso 1 1 calc R . .
C2B C 0.8937(4) 0.3926(3) 0.14940(15) 0.0471(7) Uani 1 1 d . . .
H2B H 0.8656 0.3222 0.1768 0.057 Uiso 1 1 calc R . .
C2A C 0.9051(4) 0.6283(4) 0.30121(15) 0.0527(8) Uani 1 1 d . . .
H2A H 0.8293 0.6367 0.2675 0.063 Uiso 1 1 calc R . .
C11A C 1.3268(4) 0.4482(5) 0.53553(16) 0.0654(10) Uani 1 1 d . . .
HA1 H 1.4088 0.5386 0.5477 0.098 Uiso 1 1 calc R . .
HA2 H 1.3742 0.3695 0.5240 0.098 Uiso 1 1 calc R . .
HA3 H 1.2715 0.4248 0.5706 0.098 Uiso 1 1 calc R . .
C4A C 1.1525(4) 0.7334(4) 0.36688(16) 0.0546(8) Uani 1 1 d . . .
H4A H 1.2451 0.8094 0.3788 0.065 Uiso 1 1 calc R . .
C5C C 0.4932(10) 0.0194(9) 0.4717(4) 0.071(2) Uiso 0.50 1 d P . .
C3A C 1.0407(4) 0.7440(4) 0.31865(17) 0.0611(9) Uani 1 1 d . . .
H3A H 1.0542 0.8277 0.2974 0.073 Uiso 1 1 calc R . .
C11B C 0.9265(5) 0.8380(4) -0.06157(17) 0.0643(10) Uani 1 1 d . . .
HB1 H 0.8609 0.9050 -0.0554 0.096 Uiso 1 1 calc R . .
HB2 H 0.9012 0.7924 -0.1049 0.096 Uiso 1 1 calc R . .
HB3 H 1.0369 0.8915 -0.0525 0.096 Uiso 1 1 calc R . .
N1C N 0.7312(11) -0.0649(10) 0.4851(4) 0.103(3) Uiso 0.50 1 d P . .
C7C C 0.6575(13) -0.0107(12) 0.4420(5) 0.099(3) Uiso 0.50 1 d P . .
C8C C 0.4310(12) 0.0771(11) 0.4290(5) 0.086(3) Uiso 0.50 1 d P . .
H2 H 0.605(2) 0.289(4) 0.1090(17) 0.086(13) Uiso 1 1 d D . .
H1 H 0.721(3) 0.350(3) 0.2916(16) 0.084(13) Uiso 1 1 d D . .

loop_
_atom_site_aniso_label
_atom_site_aniso_U_11
_atom_site_aniso_U_22
_atom_site_aniso_U_33
_atom_site_aniso_U_23
_atom_site_aniso_U_13
_atom_site_aniso_U_12
O1 0.0235(9) 0.0423(11) 0.0516(12) -0.0086(9) 0.0023(8) 0.0026(8)
O2 0.0368(11) 0.0361(11) 0.0497(11) 0.0160(9) 0.0127(9) 0.0108(8)
C11 0.0190(11) 0.0289(12) 0.0291(12) 0.0001(10) 0.0014(9) 0.0044(9)
C1 0.0266(12) 0.0259(12) 0.0287(12) 0.0046(10) 0.0040(9) 0.0079(10)
C20 0.0205(11) 0.0277(12) 0.0327(13) -0.0003(10) 0.0010(9) 0.0047(9)
C10 0.0247(12) 0.0277(12) 0.0286(12) 0.0067(10) 0.0045(9) 0.0091(10)
C9 0.0296(13) 0.0320(13) 0.0341(13) 0.0068(11) 0.0080(10) 0.0120(11)
N1B 0.0368(13) 0.0403(13) 0.0471(14) 0.0125(11) 0.0102(11) 0.0067(10)
C3 0.0367(14) 0.0288(13) 0.0339(14) -0.0037(11) -0.0011(11) 0.0058(11)
C2 0.0242(12) 0.0294(13) 0.0341(13) 0.0052(10) 0.0031(10) 0.0053(10)
C19 0.0228(12) 0.0345(14) 0.0368(14) -0.0036(11) 0.0007(10) 0.0062(10)
C8 0.0266(12) 0.0331(13) 0.0327(13) 0.0034(11) 0.0046(10) 0.0086(10)
C9B 0.0331(13) 0.0278(13) 0.0362(14) 0.0021(11) 0.0081(11) 0.0089(11)
C7 0.0254(13) 0.0387(15) 0.0441(15) 0.0048(12) 0.0003(11) 0.0047(11)
C12 0.0246(12) 0.0334(14) 0.0341(13) 0.0040(11) 0.0017(10) 0.0055(10)
C10B 0.0319(14) 0.0329(14) 0.0380(14) 0.0032(11) 0.0097(11) 0.0114(11)
C13 0.0340(14) 0.0459(16) 0.0314(14) 0.0028(12) 0.0089(11) 0.0039(12)
C5 0.0358(15) 0.0490(17) 0.0432(16) 0.0046(13) 0.0124(12) 0.0191(13)
C18 0.0310(13) 0.0334(14) 0.0371(14) 0.0055(11) 0.0036(11) 0.0076(11)
C14 0.0345(14) 0.0479(17) 0.0351(14) -0.0050(12) 0.0083(11) 0.0111(12)
C15 0.0352(15) 0.0381(16) 0.0534(18) -0.0065(13) 0.0022(13) 0.0161(12)
C4 0.0392(15) 0.0365(15) 0.0366(14) -0.0022(11) 0.0084(11) 0.0157(12)
C5B 0.0430(16) 0.0303(14) 0.0448(16) 0.0018(12) 0.0132(13) 0.0058(12)
C9A 0.0343(14) 0.0384(15) 0.0378(15) -0.0017(12) 0.0038(11) 0.0033(12)
C17 0.0440(16) 0.0359(15) 0.0453(16) 0.0105(12) 0.0007(13) 0.0114(13)
C8B 0.0288(14) 0.0449(16) 0.0455(16) 0.0040(13) 0.0053(12) 0.0113(12)
C16 0.0455(17) 0.0299(14) 0.0609(19) 0.0030(14) -0.0018(14) 0.0144(13)
C4B 0.0349(14) 0.0372(15) 0.0451(16) -0.0005(12) 0.0020(12) 0.0067(12)
C6 0.0244(13) 0.0519(18) 0.0538(18) 0.0073(14) 0.0071(12) 0.0104(12)
C6B 0.0558(18) 0.0330(15) 0.0400(15) 0.0056(12) 0.0117(13) 0.0183(13)
C7B 0.0455(17) 0.0495(18) 0.0395(15) 0.0039(13) 0.0024(13) 0.0226(14)
C7A 0.0546(19) 0.0449(17) 0.0488(17) 0.0089(14) 0.0170(15) 0.0168(15)
C8A 0.0399(16) 0.0389(16) 0.0501(17) -0.0013(13) 0.0098(13) 0.0025(13)
C5A 0.0359(15) 0.0542(19) 0.0423(16) -0.0050(14) 0.0022(12) 0.0061(13)
C6A 0.0469(17) 0.059(2) 0.0344(15) 0.0011(14) 0.0082(13) 0.0223(15)
C3B 0.0464(17) 0.0496(18) 0.0426(16) 0.0090(14) -0.0013(13) 0.0121(14)
C2B 0.0503(18) 0.0455(17) 0.0483(17) 0.0184(14) 0.0117(14) 0.0111(14)
C2A 0.0472(18) 0.062(2) 0.0446(17) 0.0070(15) -0.0026(14) 0.0115(16)
C11A 0.064(2) 0.096(3) 0.0451(19) 0.0122(19) 0.0067(16) 0.037(2)
C4A 0.0488(19) 0.0463(18) 0.058(2) 0.0078(15) 0.0026(15) -0.0059(15)
C3A 0.065(2) 0.052(2) 0.059(2) 0.0199(17) 0.0024(17) 0.0013(17)
C11B 0.095(3) 0.047(2) 0.057(2) 0.0194(16) 0.0173(19) 0.0224(19)

loop_
_atom_type_symbol
_atom_type_description
_atom_type_scat_dispersion_real
_atom_type_scat_dispersion_imag
_atom_type_scat_source
C C 0.0033 0.0016 'International Tables Vol C Tables 4.2.6.8 and 6.1.1.4'
H H 0.0000 0.0000 'International Tables Vol C Tables 4.2.6.8 and 6.1.1.4'
N N 0.0061 0.0033 'International Tables Vol C Tables 4.2.6.8 and 6.1.1.4'
O O 0.0106 0.0060 'International Tables Vol C Tables 4.2.6.8 and 6.1.1.4'

loop_
_geom_angle_atom_site_label_1
_geom_angle_atom_site_label_2
_geom_angle_atom_site_label_3
_geom_angle
_geom_angle_site_symmetry_1
_geom_angle_site_symmetry_3
_geom_angle_publ_flag
C2 O1 H1 111.3(19) . . ?
C8C C4C C3C 178.3(9) . . ?
C8C C4C C7C 127.0(8) . . ?
C3C C4C C7C 54.7(6) . . ?
C8C C4C C5C 54.7(6) . . ?
C3C C4C C5C 126.9(7) . . ?
C7C C4C C5C 72.3(6) . . ?
C12 O2 H2 108(2) . . ?
C7C C2C C3C 52.1(6) . . ?
C7C C2C N1C 52.5(6) . . ?
C3C C2C N1C 104.6(7) . . ?
C12 C11 C20 119.1(2) . . ?
C12 C11 C1 118.9(2) . . ?
C20 C11 C1 122.0(2) . . ?
C2 C1 C10 119.2(2) . . ?
C2 C1 C11 120.0(2) . . ?
C10 C1 C11 120.7(2) . . ?
C11 C20 C19 119.9(2) . . ?
C11 C20 C18 122.2(2) . . ?
C19 C20 C18 117.9(2) . . ?
C8 C10 C9 118.3(2) . . ?
C8 C10 C1 122.2(2) . . ?
C9 C10 C1 119.5(2) . . ?
C4 C9 C5 122.6(2) . . ?
C4 C9 C10 118.9(2) . . ?
C5 C9 C10 118.4(2) . . ?
C2B N1B C10B 117.9(2) . . ?
N1C C6C C5C 176.6(8) . 2_656 ?
N1C C6C C7C 56.1(6) . . ?
C5C C6C C7C 126.5(7) 2_656 . ?
N1C C6C C5C 127.3(7) . . ?
C5C C6C C5C 55.4(6) 2_656 . ?
C7C C6C C5C 71.2(6) . . ?
N1C C6C C8C 127.7(7) . 2_656 ?
C5C C6C C8C 49.8(5) 2_656 2_656 ?
C7C C6C C8C 176.2(7) . 2_656 ?
C5C C6C C8C 105.1(6) . 2_656 ?
C4 C3 C2 120.4(2) . . ?
C4 C3 H3 119.8 . . ?
C2 C3 H3 119.8 . . ?
O1 C2 C1 118.5(2) . . ?
O1 C2 C3 120.6(2) . . ?
C1 C2 C3 120.8(2) . . ?
C14 C19 C15 122.3(2) . . ?
C14 C19 C20 118.5(2) . . ?
C15 C19 C20 119.1(2) . . ?
C2A N1A C10A 117.6(3) . . ?
C4C C3C C7C 73.1(8) . . ?
C4C C3C C2C 126.9(8) . . ?
C7C C3C C2C 53.8(6) . . ?
C7 C8 C10 121.5(2) . . ?
C7 C8 H8 119.2 . . ?
C10 C8 H8 119.2 . . ?
C10B C9B C5B 119.1(2) . . ?
C10B C9B C4B 117.3(2) . . ?
C5B C9B C4B 123.6(3) . . ?
C8 C7 C6 120.4(3) . . ?
C8 C7 H7 119.8 . . ?
C6 C7 H7 119.8 . . ?
O2 C12 C11 118.8(2) . . ?
O2 C12 C13 120.4(2) . . ?
C11 C12 C13 120.8(2) . . ?
N1B C10B C8B 118.6(2) . . ?
N1B C10B C9B 122.3(2) . . ?
C8B C10B C9B 119.1(2) . . ?
C14 C13 C12 120.6(2) . . ?
C14 C13 H13 119.7 . . ?
C12 C13 H13 119.7 . . ?
C6 C5 C9 121.8(3) . . ?
C6 C5 H5 119.1 . . ?
C9 C5 H5 119.1 . . ?
C17 C18 C20 120.6(3) . . ?
C17 C18 H18 119.7 . . ?
C20 C18 H18 119.7 . . ?
C13 C14 C19 121.1(2) . . ?
C13 C14 H14 119.5 . . ?
C19 C14 H14 119.5 . . ?
C16 C15 C19 121.7(3) . . ?
C16 C15 H15 119.2 . . ?
C19 C15 H15 119.2 . . ?
C3 C4 C9 121.0(2) . . ?
C3 C4 H4 119.5 . . ?
C9 C4 H4 119.5 . . ?
C6B C5B C9B 121.3(3) . . ?
C6B C5B H5B 119.3 . . ?
C9B C5B H5B 119.3 . . ?
N1A C10A C8A 119.1(3) . . ?
N1A C10A C9A 122.1(2) . . ?
C8A C10A C9A 118.8(3) . . ?
C4A C9A C5A 123.6(3) . . ?
C4A C9A C10A 117.6(3) . . ?
C5A C9A C10A 118.8(3) . . ?
C18 C17 C16 121.4(3) . . ?
C18 C17 H17 119.3 . . ?
C16 C17 H17 119.3 . . ?
C7B C8B C10B 120.0(3) . . ?
C7B C8B H8B 120.0 . . ?
C10B C8B H8B 120.0 . . ?
C15 C16 C17 119.3(3) . . ?
C15 C16 H16 120.4 . . ?
C17 C16 H16 120.4 . . ?
C3B C4B C9B 119.4(3) . . ?
C3B C4B H4B 120.3 . . ?
C9B C4B H4B 120.3 . . ?
C5 C6 C7 119.6(2) . . ?
C5 C6 H6 120.2 . . ?
C7 C6 H6 120.2 . . ?
C5B C6B C7B 118.7(3) . . ?
C5B C6B C11B 122.1(3) . . ?
C7B C6B C11B 119.2(3) . . ?
C8B C7B C6B 121.7(3) . . ?
C8B C7B H7B 119.2 . . ?
C6B C7B H7B 119.2 . . ?
C8A C7A C6A 121.9(3) . . ?
C8A C7A H7A 119.1 . . ?
C6A C7A H7A 119.1 . . ?
C7A C8A C10A 120.5(3) . . ?
C7A C8A H8A 119.8 . . ?
C10A C8A H8A 119.8 . . ?
C6A C5A C9A 122.0(3) . . ?
C6A C5A H5A 119.0 . . ?
C9A C5A H5A 119.0 . . ?
C5A C6A C7A 118.0(3) . . ?
C5A C6A C11A 121.6(3) . . ?
C7A C6A C11A 120.3(3) . . ?
C4B C3B C2B 119.3(3) . . ?
C4B C3B H3B 120.4 . . ?
C2B C3B H3B 120.4 . . ?
N1B C2B C3B 123.7(3) . . ?
N1B C2B H2B 118.1 . . ?
C3B C2B H2B 118.1 . . ?
N1A C2A C3A 124.0(3) . . ?
N1A C2A H2A 118.0 . . ?
C3A C2A H2A 118.0 . . ?
C6A C11A HA1 109.5 . . ?
C6A C11A HA2 109.5 . . ?
HA1 C11A HA2 109.5 . . ?
C6A C11A HA3 109.5 . . ?
HA1 C11A HA3 109.5 . . ?
HA2 C11A HA3 109.5 . . ?
C3A C4A C9A 119.8(3) . . ?
C3A C4A H4A 120.1 . . ?
C9A C4A H4A 120.1 . . ?
C8C C5C C6C 80.0(7) . 2_656 ?
C8C C5C C5C 152.4(12) . 2_656 ?
C6C C5C C5C 72.7(7) 2_656 2_656 ?
C8C C5C C4C 48.3(5) . . ?
C6C C5C C4C 128.3(7) 2_656 . ?
C5C C5C C4C 158.9(11) 2_656 . ?
C8C C5C C6C 155.2(9) . . ?
C6C C5C C6C 124.6(6) 2_656 . ?
C5C C5C C6C 51.9(6) 2_656 . ?
C4C C5C C6C 107.1(6) . . ?
C8C C5C C7C 101.9(8) . . ?
C6C C5C C7C 177.1(8) 2_656 . ?
C5C C5C C7C 105.3(9) 2_656 . ?
C4C C5C C7C 53.6(5) . . ?
C6C C5C C7C 53.4(5) . . ?
C4A C3A C2A 118.9(3) . . ?
C4A C3A H3A 120.5 . . ?
C2A C3A H3A 120.5 . . ?
C6B C11B HB1 109.5 . . ?
C6B C11B HB2 109.5 . . ?
HB1 C11B HB2 109.5 . . ?
C6B C11B HB3 109.5 . . ?
HB1 C11B HB3 109.5 . . ?
HB2 C11B HB3 109.5 . . ?
C6C N1C C7C 74.1(8) . . ?
C6C N1C C2C 127.1(8) . . ?
C7C N1C C2C 53.1(6) . . ?
C3C C7C N1C 148.5(12) . . ?
C3C C7C C2C 74.1(8) . . ?
N1C C7C C2C 74.4(8) . . ?
C3C C7C C4C 52.2(6) . . ?
N1C C7C C4C 159.2(11) . . ?
C2C C7C C4C 126.4(10) . . ?
C3C C7C C6C 161.2(11) . . ?
N1C C7C C6C 49.8(6) . . ?
C2C C7C C6C 124.1(9) . . ?
C4C C7C C6C 109.4(8) . . ?
C3C C7C C5C 106.1(9) . . ?
N1C C7C C5C 105.2(9) . . ?
C2C C7C C5C 176.4(10) . . ?
C4C C7C C5C 54.0(5) . . ?
C6C C7C C5C 55.4(5) . . ?
C4C C8C C5C 77.0(8) . . ?
C4C C8C C6C 127.2(8) . 2_656 ?
C5C C8C C6C 50.3(6) . 2_656 ?

loop_
_geom_bond_atom_site_label_1
_geom_bond_atom_site_label_2
_geom_bond_distance
_geom_bond_site_symmetry_2
_geom_bond_publ_flag
O1 C2 1.364(3) . ?
O1 H1 0.968(9) . ?
C4C C8C 1.133(10) . ?
C4C C3C 1.216(10) . ?
C4C C7C 1.471(12) . ?
C4C C5C 1.478(9) . ?
O2 C12 1.365(3) . ?
O2 H2 0.969(8) . ?
C2C C7C 1.284(12) . ?
C2C C3C 1.531(11) . ?
C2C N1C 1.546(11) . ?
C11 C12 1.381(3) . ?
C11 C20 1.424(3) . ?
C11 C1 1.497(3) . ?
C1 C2 1.377(3) . ?
C1 C10 1.430(3) . ?
C20 C19 1.425(3) . ?
C20 C18 1.426(4) . ?
C10 C8 1.414(3) . ?
C10 C9 1.426(3) . ?
C9 C4 1.405(4) . ?
C9 C5 1.421(4) . ?
N1B C2B 1.317(4) . ?
N1B C10B 1.367(3) . ?
C6C N1C 1.173(9) . ?
C6C C5C 1.248(9) 2_656 ?
C6C C7C 1.476(12) . ?
C6C C5C 1.514(10) . ?
C6C C8C 1.598(11) 2_656 ?
C3 C4 1.365(4) . ?
C3 C2 1.412(4) . ?
C3 H3 0.9400 . ?
C19 C14 1.415(4) . ?
C19 C15 1.417(4) . ?
N1A C2A 1.319(4) . ?
N1A C10A 1.374(4) . ?
C3C C7C 1.255(13) . ?
C8 C7 1.366(3) . ?
C8 H8 0.9400 . ?
C9B C10B 1.412(4) . ?
C9B C5B 1.413(4) . ?
C9B C4B 1.418(4) . ?
C7 C6 1.410(4) . ?
C7 H7 0.9400 . ?
C12 C13 1.415(4) . ?
C10B C8B 1.411(4) . ?
C13 C14 1.357(4) . ?
C13 H13 0.9400 . ?
C5 C6 1.359(4) . ?
C5 H5 0.9400 . ?
C18 C17 1.370(4) . ?
C18 H18 0.9400 . ?
C14 H14 0.9400 . ?
C15 C16 1.361(4) . ?
C15 H15 0.9400 . ?
C4 H4 0.9400 . ?
C5B C6B 1.371(4) . ?
C5B H5B 0.9400 . ?
C10A C8A 1.405(4) . ?
C10A C9A 1.414(4) . ?
C9A C4A 1.407(4) . ?
C9A C5A 1.413(4) . ?
C17 C16 1.404(4) . ?
C17 H17 0.9400 . ?
C8B C7B 1.367(4) . ?
C8B H8B 0.9400 . ?
C16 H16 0.9400 . ?
C4B C3B 1.359(4) . ?
C4B H4B 0.9400 . ?
C6 H6 0.9400 . ?
C6B C7B 1.408(4) . ?
C6B C11B 1.512(4) . ?
C7B H7B 0.9400 . ?
C7A C8A 1.363(4) . ?
C7A C6A 1.409(5) . ?
C7A H7A 0.9400 . ?
C8A H8A 0.9400 . ?
C5A C6A 1.365(4) . ?
C5A H5A 0.9400 . ?
C6A C11A 1.510(4) . ?
C3B C2B 1.397(4) . ?
C3B H3B 0.9400 . ?
C2B H2B 0.9400 . ?
C2A C3A 1.399(5) . ?
C2A H2A 0.9400 . ?
C11A HA1 0.9700 . ?
C11A HA2 0.9700 . ?
C11A HA3 0.9700 . ?
C4A C3A 1.360(5) . ?
C4A H4A 0.9400 . ?
C5C C8C 1.239(12) . ?
C5C C6C 1.248(9) 2_656 ?
C5C C5C 1.304(16) 2_656 ?
C5C C7C 1.741(14) . ?
C3A H3A 0.9400 . ?
C11B HB1 0.9700 . ?
C11B HB2 0.9700 . ?
C11B HB3 0.9700 . ?
N1C C7C 1.274(13) . ?
C8C C6C 1.598(11) 2_656 ?

loop_
_geom_hbond_atom_site_label_D
_geom_hbond_atom_site_label_H
_geom_hbond_atom_site_label_A
_geom_hbond_distance_DH
_geom_hbond_distance_HA
_geom_hbond_distance_DA
_geom_hbond_angle_DHA
_geom_hbond_site_symmetry_A
O1 H1 N1A 0.97(3) 1.82(3) 2.760(3) 163(3) .
O2 H2 N1B 0.97(3) 1.73(3) 2.690(3) 169(3) .

loop_
_geom_torsion_atom_site_label_1
_geom_torsion_atom_site_label_2
_geom_torsion_atom_site_label_3
_geom_torsion_atom_site_label_4
_geom_torsion
_geom_torsion_site_symmetry_1
_geom_torsion_site_symmetry_2
_geom_torsion_site_symmetry_3
_geom_torsion_site_symmetry_4
_geom_torsion_publ_flag
C12 C11 C1 C2 -71.2(3) . . . . ?
C20 C11 C1 C2 108.2(3) . . . . ?
C12 C11 C1 C10 105.8(3) . . . . ?
C20 C11 C1 C10 -74.9(3) . . . . ?
C12 C11 C20 C19 -0.9(3) . . . . ?
C1 C11 C20 C19 179.7(2) . . . . ?
C12 C11 C20 C18 178.1(2) . . . . ?
C1 C11 C20 C18 -1.3(3) . . . . ?
C2 C1 C10 C8 179.1(2) . . . . ?
C11 C1 C10 C8 2.2(4) . . . . ?
C2 C1 C10 C9 0.7(3) . . . . ?
C11 C1 C10 C9 -176.2(2) . . . . ?
C8 C10 C9 C4 -178.5(2) . . . . ?
C1 C10 C9 C4 -0.1(3) . . . . ?
C8 C10 C9 C5 -0.3(3) . . . . ?
C1 C10 C9 C5 178.1(2) . . . . ?
C10 C1 C2 O1 178.8(2) . . . . ?
C11 C1 C2 O1 -4.2(3) . . . . ?
C10 C1 C2 C3 -0.9(4) . . . . ?
C11 C1 C2 C3 176.1(2) . . . . ?
C4 C3 C2 O1 -179.3(2) . . . . ?
C4 C3 C2 C1 0.3(4) . . . . ?
C11 C20 C19 C14 0.8(3) . . . . ?
C18 C20 C19 C14 -178.3(2) . . . . ?
C11 C20 C19 C15 179.5(2) . . . . ?
C18 C20 C19 C15 0.5(3) . . . . ?
C8C C4C C3C C7C -172(30) . . . . ?
C5C C4C C3C C7C -4.9(10) . . . . ?
C8C C4C C3C C2C -172(30) . . . . ?
C7C C4C C3C C2C 0.3(8) . . . . ?
C5C C4C C3C C2C -4.6(14) . . . . ?
C7C C2C C3C C4C -0.4(10) . . . . ?
N1C C2C C3C C4C 1.0(12) . . . . ?
N1C C2C C3C C7C 1.3(9) . . . . ?
C9 C10 C8 C7 -0.1(4) . . . . ?
C1 C10 C8 C7 -178.5(2) . . . . ?
C10 C8 C7 C6 0.5(4) . . . . ?
C20 C11 C12 O2 178.9(2) . . . . ?
C1 C11 C12 O2 -1.7(3) . . . . ?
C20 C11 C12 C13 0.3(4) . . . . ?
C1 C11 C12 C13 179.7(2) . . . . ?
C2B N1B C10B C8B 179.8(3) . . . . ?
C2B N1B C10B C9B -0.9(4) . . . . ?
C5B C9B C10B N1B -177.7(2) . . . . ?
C4B C9B C10B N1B 2.3(4) . . . . ?
C5B C9B C10B C8B 1.7(4) . . . . ?
C4B C9B C10B C8B -178.4(2) . . . . ?
O2 C12 C13 C14 -178.1(2) . . . . ?
C11 C12 C13 C14 0.4(4) . . . . ?
C4 C9 C5 C6 178.5(3) . . . . ?
C10 C9 C5 C6 0.4(4) . . . . ?
C11 C20 C18 C17 -179.2(2) . . . . ?
C19 C20 C18 C17 -0.2(4) . . . . ?
C12 C13 C14 C19 -0.6(4) . . . . ?
C15 C19 C14 C13 -178.7(3) . . . . ?
C20 C19 C14 C13 0.0(4) . . . . ?
C14 C19 C15 C16 179.0(3) . . . . ?
C20 C19 C15 C16 0.3(4) . . . . ?
C2 C3 C4 C9 0.4(4) . . . . ?
C5 C9 C4 C3 -178.6(3) . . . . ?
C10 C9 C4 C3 -0.5(4) . . . . ?
C10B C9B C5B C6B 0.4(4) . . . . ?
C4B C9B C5B C6B -179.5(3) . . . . ?
C2A N1A C10A C8A 178.9(3) . . . . ?
C2A N1A C10A C9A -0.7(4) . . . . ?
N1A C10A C9A C4A 0.3(4) . . . . ?
C8A C10A C9A C4A -179.3(3) . . . . ?
N1A C10A C9A C5A -179.6(3) . . . . ?
C8A C10A C9A C5A 0.7(4) . . . . ?
C20 C18 C17 C16 -0.7(4) . . . . ?
N1B C10B C8B C7B 177.3(2) . . . . ?
C9B C10B C8B C7B -2.1(4) . . . . ?
C19 C15 C16 C17 -1.2(4) . . . . ?
C18 C17 C16 C15 1.5(4) . . . . ?
C10B C9B C4B C3B -1.8(4) . . . . ?
C5B C9B C4B C3B 178.2(3) . . . . ?
C9 C5 C6 C7 0.1(4) . . . . ?
C8 C7 C6 C5 -0.5(4) . . . . ?
C9B C5B C6B C7B -2.0(4) . . . . ?
C9B C5B C6B C11B 178.8(3) . . . . ?
C10B C8B C7B C6B 0.5(4) . . . . ?
C5B C6B C7B C8B 1.6(4) . . . . ?
C11B C6B C7B C8B -179.2(3) . . . . ?
C6A C7A C8A C10A 0.3(4) . . . . ?
N1A C10A C8A C7A 179.7(3) . . . . ?
C9A C10A C8A C7A -0.6(4) . . . . ?
C4A C9A C5A C6A 179.6(3) . . . . ?
C10A C9A C5A C6A -0.5(4) . . . . ?
C9A C5A C6A C7A 0.1(4) . . . . ?
C9A C5A C6A C11A -178.2(3) . . . . ?
C8A C7A C6A C5A 0.0(4) . . . . ?
C8A C7A C6A C11A 178.3(3) . . . . ?
C9B C4B C3B C2B -0.1(4) . . . . ?
C10B N1B C2B C3B -1.2(4) . . . . ?
C4B C3B C2B N1B 1.7(5) . . . . ?
C10A N1A C2A C3A 0.3(5) . . . . ?
C5A C9A C4A C3A -179.5(3) . . . . ?
C10A C9A C4A C3A 0.6(5) . . . . ?
C3C C4C C5C C8C -179.6(11) . . . . ?
C7C C4C C5C C8C 176.3(9) . . . . ?
C8C C4C C5C C6C 0.9(9) . . . 2_656 ?
C3C C4C C5C C6C -178.6(9) . . . 2_656 ?
C7C C4C C5C C6C 177.2(10) . . . 2_656 ?
C8C C4C C5C C5C -171(3) . . . 2_656 ?
C3C C4C C5C C5C 9(3) . . . 2_656 ?
C7C C4C C5C C5C 5(3) . . . 2_656 ?
C8C C4C C5C C6C -176.5(10) . . . . ?
C3C C4C C5C C6C 4.0(10) . . . . ?
C7C C4C C5C C6C -0.2(6) . . . . ?
C8C C4C C5C C7C -176.3(9) . . . . ?
C3C C4C C5C C7C 4.2(9) . . . . ?
N1C C6C C5C C8C -6(2) . . . . ?
C5C C6C C5C C8C 171(3) 2_656 . . . ?
C7C C6C C5C C8C -6(2) . . . . ?
C8C C6C C5C C8C 174.2(18) 2_656 . . . ?
N1C C6C C5C C6C -177.3(10) . . . 2_656 ?
C5C C6C C5C C6C 0.000(1) 2_656 . . 2_656 ?
C7C C6C C5C C6C -177.3(10) . . . 2_656 ?
C8C C6C C5C C6C 3.0(9) 2_656 . . 2_656 ?
N1C C6C C5C C5C -177.3(10) . . . 2_656 ?
C7C C6C C5C C5C -177.3(10) . . . 2_656 ?
C8C C6C C5C C5C 3.0(9) 2_656 . . 2_656 ?
N1C C6C C5C C4C 0.2(11) . . . . ?
C5C C6C C5C C4C 177.5(12) 2_656 . . . ?
C7C C6C C5C C4C 0.2(6) . . . . ?
C8C C6C C5C C4C -179.5(6) 2_656 . . . ?
N1C C6C C5C C7C 0.0(9) . . . . ?
C5C C6C C5C C7C 177.3(10) 2_656 . . . ?
C8C C6C C5C C7C -179.8(7) 2_656 . . . ?
C9A C4A C3A C2A -1.0(5) . . . . ?
N1A C2A C3A C4A 0.6(6) . . . . ?
C5C C6C N1C C7C -140(13) 2_656 . . . ?
C5C C6C N1C C7C 0.0(10) . . . . ?
C8C C6C N1C C7C 179.7(9) 2_656 . . . ?
C5C C6C N1C C2C -144(13) 2_656 . . . ?
C7C C6C N1C C2C -3.7(8) . . . . ?
C5C C6C N1C C2C -3.7(14) . . . . ?
C8C C6C N1C C2C 176.0(7) 2_656 . . . ?
C7C C2C N1C C6C 4.5(10) . . . . ?
C3C C2C N1C C6C 3.2(12) . . . . ?
C3C C2C N1C C7C -1.3(9) . . . . ?
C4C C3C C7C N1C 177(2) . . . . ?
C2C C3C C7C N1C -3.0(19) . . . . ?
C4C C3C C7C C2C 179.7(8) . . . . ?
C2C C3C C7C C4C -179.7(8) . . . . ?
C4C C3C C7C C6C 13(3) . . . . ?
C2C C3C C7C C6C -167(4) . . . . ?
C4C C3C C7C C5C 3.5(7) . . . . ?
C2C C3C C7C C5C -176.2(10) . . . . ?
C6C N1C C7C C3C -173(2) . . . . ?
C2C N1C C7C C3C 3.0(19) . . . . ?
C6C N1C C7C C2C -176.3(8) . . . . ?
C6C N1C C7C C4C -1(3) . . . . ?
C2C N1C C7C C4C 176(3) . . . . ?
C2C N1C C7C C6C 176.3(8) . . . . ?
C6C N1C C7C C5C 0.0(7) . . . . ?
C2C N1C C7C C5C 176.3(10) . . . . ?
N1C C2C C7C C3C -178.4(10) . . . . ?
C3C C2C C7C N1C 178.4(10) . . . . ?
C3C C2C C7C C4C 0.3(8) . . . . ?
N1C C2C C7C C4C -178.1(15) . . . . ?
C3C C2C C7C C6C 175.0(14) . . . . ?
N1C C2C C7C C6C -3.4(8) . . . . ?
C3C C2C C7C C5C 95(16) . . . . ?
N1C C2C C7C C5C -84(16) . . . . ?
C8C C4C C7C C3C 179.7(11) . . . . ?
C5C C4C C7C C3C 175.9(9) . . . . ?
C8C C4C C7C N1C 5(3) . . . . ?
C3C C4C C7C N1C -175(3) . . . . ?
C5C C4C C7C N1C 1(3) . . . . ?
C8C C4C C7C C2C 179.4(10) . . . . ?
C3C C4C C7C C2C -0.4(10) . . . . ?
C5C C4C C7C C2C 175.5(12) . . . . ?
C8C C4C C7C C6C 4.1(13) . . . . ?
C3C C4C C7C C6C -175.7(11) . . . . ?
C5C C4C C7C C6C 0.2(7) . . . . ?
C8C C4C C7C C5C 3.8(10) . . . . ?
C3C C4C C7C C5C -175.9(9) . . . . ?
N1C C6C C7C C3C 169(4) . . . . ?
C5C C6C C7C C3C -14(4) 2_656 . . . ?
C5C C6C C7C C3C -11(3) . . . . ?
C8C C6C C7C C3C -7(13) 2_656 . . . ?
C5C C6C C7C N1C 177.2(10) 2_656 . . . ?
C5C C6C C7C N1C -180.0(9) . . . . ?
C8C C6C C7C N1C -176(10) 2_656 . . . ?
N1C C6C C7C C2C 4.3(10) . . . . ?
C5C C6C C7C C2C -178.4(9) 2_656 . . . ?
C5C C6C C7C C2C -175.7(12) . . . . ?
C8C C6C C7C C2C -172(10) 2_656 . . . ?
N1C C6C C7C C4C 179.8(11) . . . . ?
C5C C6C C7C C4C -3.0(12) 2_656 . . . ?
C5C C6C C7C C4C -0.2(7) . . . . ?
C8C C6C C7C C4C 3(11) 2_656 . . . ?
N1C C6C C7C C5C 180.0(9) . . . . ?
C5C C6C C7C C5C -2.8(10) 2_656 . . . ?
C8C C6C C7C C5C 4(11) 2_656 . . . ?
C8C C5C C7C C3C -6.2(11) . . . . ?
C6C C5C C7C C3C -134(16) 2_656 . . . ?
C5C C5C C7C C3C 178.6(11) 2_656 . . . ?
C4C C5C C7C C3C -3.4(7) . . . . ?
C6C C5C C7C C3C 176.4(11) . . . . ?
C8C C5C C7C N1C 177.4(10) . . . . ?
C6C C5C C7C N1C 49(16) 2_656 . . . ?
C5C C5C C7C N1C 2.2(13) 2_656 . . . ?
C4C C5C C7C N1C -179.7(11) . . . . ?
C6C C5C C7C N1C 0.0(7) . . . . ?
C8C C5C C7C C2C -100(16) . . . . ?
C6C C5C C7C C2C 132(17) 2_656 . . . ?
C5C C5C C7C C2C 85(16) 2_656 . . . ?
C4C C5C C7C C2C -97(16) . . . . ?
C6C C5C C7C C2C 83(16) . . . . ?
C8C C5C C7C C4C -2.9(7) . . . . ?
C6C C5C C7C C4C -131(16) 2_656 . . . ?
C5C C5C C7C C4C -178.0(11) 2_656 . . . ?
C6C C5C C7C C4C 179.8(8) . . . . ?
C8C C5C C7C C6C 177.4(9) . . . . ?
C6C C5C C7C C6C 49(16) 2_656 . . . ?
C5C C5C C7C C6C 2.2(8) 2_656 . . . ?
C4C C5C C7C C6C -179.8(8) . . . . ?
C3C C4C C8C C5C 168(30) . . . . ?
C7C C4C C8C C5C -4.5(11) . . . . ?
C3C C4C C8C C6C 167(30) . . . 2_656 ?
C7C C4C C8C C6C -5.2(15) . . . 2_656 ?
C5C C4C C8C C6C -0.7(7) . . . 2_656 ?
C6C C5C C8C C4C -179.3(7) 2_656 . . . ?
C5C C5C C8C C4C 173(3) 2_656 . . . ?
C6C C5C C8C C4C 8(2) . . . . ?
C7C C5C C8C C4C 3.1(8) . . . . ?
C5C C5C C8C C6C -8(2) 2_656 . . 2_656 ?
C4C C5C C8C C6C 179.3(7) . . . 2_656 ?
C6C C5C C8C C6C -173(2) . . . 2_656 ?
C7C C5C C8C C6C -177.6(8) . . . 2_656 ?
